data_7243443
loop_
_publ_author_name
'Boulhaoua, Mohammed'
'Pasinszki, Tibor'
'Torvisco, Ana'
'Ol\'ah-Szab\'o, Rita'
'B\>osze, Szilvia'
'Cs\'ampai, Antal'

_publ_section_title
;
 Synthesis, structure and in vitro antiproliferative effects of
 alkyne-linked 1,2,4-thiadiazole hybrids including erlotinib- and
 ferrocene-containing derivatives
;
_journal_issue 46
_journal_name_full 'RSC Advances'
_journal_page_first 28685
_journal_page_last 28697
_journal_paper_doi 10.1039/D1RA05095H
_journal_volume 11
_journal_year 2021
_chemical_formula_moiety 'C22 H14 Fe N2 S'
_chemical_formula_sum 'C22 H14 Fe N2 S'
_chemical_formula_weight 394.26
_space_group_crystal_system monoclinic
_space_group_IT_number 14
_space_group_name_Hall '-P 2ybc'
_space_group_name_H-M_alt 'P 1 21/c 1'
_atom_sites_solution_hydrogens geom
_atom_sites_solution_primary iterative
_audit_creation_method SHELXL-2018/3
_audit_update_record
;
2020-09-29 deposited with the CCDC.	2021-08-16 downloaded from the CCDC.
;
_cell_angle_alpha 90
_cell_angle_beta 92.122(6)
_cell_angle_gamma 90
_cell_formula_units_Z 4
_cell_length_a 11.3950(11)
_cell_length_b 19.7263(18)
_cell_length_c 7.6124(8)
_cell_measurement_reflns_used 9941
_cell_measurement_temperature 100(2)
_cell_measurement_theta_max 33.18
_cell_measurement_theta_min 2.87
_cell_volume 1710.0(3)
_computing_cell_refinement 'SAINT V8.38A (Bruker AXS Inc., 2017)'
_computing_data_collection 'Bruker APEX2'
_computing_data_reduction 'SAINT V8.38A (Bruker AXS Inc., 2017)'
_computing_molecular_graphics 'shelXle (C.B. Huebschle, rev 924)'
_computing_publication_material 'Bruker SHELXTL'
_computing_structure_refinement 'SHELXL-2018/3 (Sheldrick, 2018)'
_computing_structure_solution 'SHELXT 2014/5 (Sheldrick, 2014)'
_diffrn_ambient_temperature 100(2)
_diffrn_detector 'Bruker APEX2 area detector'
_diffrn_detector_type 'CCD area detector'
_diffrn_measured_fraction_theta_full 1.000
_diffrn_measured_fraction_theta_max 1.000
_diffrn_measurement_device 'three-circle diffractometer'
_diffrn_measurement_device_type 'Bruker APEX-II CCD'
_diffrn_measurement_method '\f and \w scans'
_diffrn_radiation_monochromator 'multilayer monochromator'
_diffrn_radiation_probe x-ray
_diffrn_radiation_source 'Incoatec microfocus sealed tube'
_diffrn_radiation_type MoK\a
_diffrn_radiation_wavelength 0.71073
_diffrn_reflns_av_R_equivalents 0.1019
_diffrn_reflns_av_unetI/netI 0.0409
_diffrn_reflns_Laue_measured_fraction_full 1.000
_diffrn_reflns_Laue_measured_fraction_max 1.000
_diffrn_reflns_limit_h_max 13
_diffrn_reflns_limit_h_min -13
_diffrn_reflns_limit_k_max 22
_diffrn_reflns_limit_k_min -23
_diffrn_reflns_limit_l_max 9
_diffrn_reflns_limit_l_min -9
_diffrn_reflns_number 48371
_diffrn_reflns_point_group_measured_fraction_full 1.000
_diffrn_reflns_point_group_measured_fraction_max 1.000
_diffrn_reflns_theta_full 24.998
_diffrn_reflns_theta_max 24.998
_diffrn_reflns_theta_min 2.065
_diffrn_source 'microfocus sealed X-ray tube'
_diffrn_source_type 'Incoatec I\ms'
_exptl_absorpt_coefficient_mu 1.011
_exptl_absorpt_correction_T_max 0.7465
_exptl_absorpt_correction_T_min 0.6321
_exptl_absorpt_correction_type multi-scan
_exptl_absorpt_process_details
;
 SADABS 2016/2: Krause, L., Herbst-Irmer, R., Sheldrick G.M. & Stalke D.,
 J. Appl. Cryst. 48 (2015) 3-10
;
_exptl_crystal_colour red
_exptl_crystal_density_diffrn 1.531
_exptl_crystal_description block
_exptl_crystal_F_000 808
_exptl_crystal_size_max 0.050
_exptl_crystal_size_mid 0.040
_exptl_crystal_size_min 0.040
_refine_diff_density_max 0.280
_refine_diff_density_min -0.330
_refine_diff_density_rms 0.068
_refine_ls_extinction_method none
_refine_ls_goodness_of_fit_ref 1.104
_refine_ls_hydrogen_treatment constr
_refine_ls_matrix_type full
_refine_ls_number_parameters 235
_refine_ls_number_reflns 3001
_refine_ls_number_restraints 0
_refine_ls_restrained_S_all 1.104
_refine_ls_R_factor_all 0.0499
_refine_ls_R_factor_gt 0.0317
_refine_ls_shift/su_max 0.001
_refine_ls_shift/su_mean 0.000
_refine_ls_structure_factor_coef Fsqd
_refine_ls_weighting_details 'w=1/[\s^2^(Fo^2^)+(0.0103P)^2^+2.0647P] where P=(Fo^2^+2Fc^2^)/3'
_refine_ls_weighting_scheme calc
_refine_ls_wR_factor_gt 0.0649
_refine_ls_wR_factor_ref 0.0750
_reflns_Friedel_coverage 0.000
_reflns_number_gt 2421
_reflns_number_total 3001
_reflns_threshold_expression 'I > 2\s(I)'
_cod_data_source_file d1ra05095h2.cif
_cod_data_source_block AT1031_0m_a
_cod_original_sg_symbol_H-M 'P 21/c'
_cod_database_code 7243443
_publcif_datablock.id {8185713d-5a7d-4e71-87ea-e75735dd6d59}

_shelx_shelxl_version_number 2018/3
_shelx_space_group_comment
;
The symmetry employed for this shelxl refinement is uniquely defined
by the following loop, which should always be used as a source of
symmetry information in preference to the above space-group names.
They are only intended as comments.
;
_shelx_estimated_absorpt_t_min 0.951
_shelx_estimated_absorpt_t_max 0.961
_publcif_funding_html
;
;

loop_
_space_group_symop_operation_xyz
'x, y, z'
'-x, y+1/2, -z+1/2'
'-x, -y, -z'
'x, -y-1/2, z-1/2'

loop_
_atom_site_label
_atom_site_type_symbol
_atom_site_fract_x
_atom_site_fract_y
_atom_site_fract_z
_atom_site_U_iso_or_equiv
_atom_site_adp_type
_atom_site_occupancy
_atom_site_site_symmetry_order
_atom_site_calc_flag
_atom_site_refinement_flags_posn
_atom_site_refinement_flags_adp
_atom_site_refinement_flags_occupancy
_atom_site_disorder_assembly
_atom_site_disorder_group
Fe1 Fe 0.74900(3) 0.50299(2) 1.01549(4) 0.01205(11) Uani 1 1 d . . . . .
S1 S 0.46614(6) 0.26579(3) 0.33296(9) 0.02001(17) Uani 1 1 d . . . . .
N2 N 0.54994(19) 0.32165(11) 0.4389(3) 0.0179(5) Uani 1 1 d . . . . .
N4 N 0.36066(18) 0.35174(10) 0.5179(3) 0.0144(5) Uani 1 1 d . . . . .
C3 C 0.4801(2) 0.36233(12) 0.5269(3) 0.0138(6) Uani 1 1 d . . . . .
C5 C 0.3389(2) 0.29967(12) 0.4126(3) 0.0144(6) Uani 1 1 d . . . . .
C6 C 0.5308(2) 0.41702(13) 0.6272(3) 0.0149(6) Uani 1 1 d . . . . .
C7 C 0.5834(2) 0.46172(13) 0.7030(3) 0.0135(6) Uani 1 1 d . . . . .
C8 C 0.6479(2) 0.51488(12) 0.7899(3) 0.0133(5) Uani 1 1 d . . . . .
C9 C 0.7685(2) 0.53197(13) 0.7609(3) 0.0148(5) Uani 1 1 d . . . . .
H9 H 0.820395 0.509817 0.674690 0.018 Uiso 1 1 calc R U . . .
C10 C 0.8005(2) 0.58643(13) 0.8757(3) 0.0168(6) Uani 1 1 d . . . . .
H10 H 0.879325 0.608644 0.885505 0.020 Uiso 1 1 calc R U . . .
C11 C 0.7020(2) 0.60282(12) 0.9770(3) 0.0169(6) Uani 1 1 d . . . . .
H11 H 0.699996 0.638453 1.070318 0.020 Uiso 1 1 calc R U . . .
C12 C 0.6077(2) 0.55903(13) 0.9260(3) 0.0159(6) Uani 1 1 d . . . . .
H12 H 0.527712 0.558879 0.975798 0.019 Uiso 1 1 calc R U . . .
C13 C 0.7403(2) 0.40353(13) 1.0961(4) 0.0196(6) Uani 1 1 d . . . . .
H13 H 0.694750 0.366570 1.034921 0.023 Uiso 1 1 calc R U . . .
C14 C 0.8584(2) 0.42166(13) 1.0655(4) 0.0192(6) Uani 1 1 d . . . . .
H14 H 0.910659 0.399641 0.979497 0.023 Uiso 1 1 calc R U . . .
C15 C 0.8889(2) 0.47721(13) 1.1776(3) 0.0189(6) Uani 1 1 d . . . . .
H15 H 0.966565 0.500798 1.184908 0.023 Uiso 1 1 calc R U . . .
C16 C 0.7888(2) 0.49326(13) 1.2786(3) 0.0183(6) Uani 1 1 d . . . . .
H16 H 0.784250 0.529828 1.369057 0.022 Uiso 1 1 calc R U . . .
C17 C 0.6976(2) 0.44742(13) 1.2275(3) 0.0195(6) Uani 1 1 d . . . . .
H17 H 0.616892 0.446507 1.274837 0.023 Uiso 1 1 calc R U . . .
C18 C 0.2271(2) 0.27206(13) 0.3628(3) 0.0154(6) Uani 1 1 d . . . . .
C19 C 0.1387(2) 0.24544(13) 0.3092(3) 0.0162(6) Uani 1 1 d . . . . .
C20 C 0.0347(2) 0.21194(13) 0.2424(3) 0.0151(6) Uani 1 1 d . . . . .
C21 C 0.0458(2) 0.15034(13) 0.1527(3) 0.0175(6) Uani 1 1 d . . . . .
H21 H 0.121291 0.131023 0.138612 0.021 Uiso 1 1 calc R U . . .
C22 C -0.0534(2) 0.11773(13) 0.0845(3) 0.0196(6) Uani 1 1 d . . . . .
H22 H -0.045831 0.075993 0.023729 0.023 Uiso 1 1 calc R U . . .
C23 C -0.1639(2) 0.14573(14) 0.1046(4) 0.0216(6) Uani 1 1 d . . . . .
H23 H -0.231657 0.123201 0.057209 0.026 Uiso 1 1 calc R U . . .
C24 C -0.1756(2) 0.20663(14) 0.1939(4) 0.0233(6) Uani 1 1 d . . . . .
H24 H -0.251276 0.225599 0.208069 0.028 Uiso 1 1 calc R U . . .
C25 C -0.0768(2) 0.23978(14) 0.2625(4) 0.0205(6) Uani 1 1 d . . . . .
H25 H -0.084886 0.281497 0.323169 0.025 Uiso 1 1 calc R U . . .

loop_
_atom_site_aniso_label
_atom_site_aniso_U_11
_atom_site_aniso_U_22
_atom_site_aniso_U_33
_atom_site_aniso_U_23
_atom_site_aniso_U_13
_atom_site_aniso_U_12
Fe1 0.01183(19) 0.01086(19) 0.0133(2) 0.00094(15) -0.00161(13) -0.00047(15)
S1 0.0174(4) 0.0187(4) 0.0240(4) -0.0078(3) 0.0022(3) -0.0025(3)
N2 0.0162(12) 0.0168(12) 0.0208(12) -0.0043(10) 0.0005(9) -0.0038(10)
N4 0.0157(12) 0.0119(11) 0.0154(11) 0.0006(9) -0.0020(9) -0.0015(9)
C3 0.0146(14) 0.0118(13) 0.0148(14) 0.0023(10) -0.0027(11) -0.0015(10)
C5 0.0144(14) 0.0121(13) 0.0165(14) 0.0028(11) -0.0006(11) -0.0002(11)
C6 0.0124(13) 0.0163(14) 0.0160(14) 0.0018(11) 0.0004(11) 0.0022(11)
C7 0.0115(13) 0.0157(14) 0.0133(13) 0.0024(11) -0.0003(10) 0.0017(11)
C8 0.0132(13) 0.0122(13) 0.0143(13) 0.0019(10) -0.0023(10) -0.0010(10)
C9 0.0136(13) 0.0170(13) 0.0138(13) 0.0039(11) -0.0014(10) 0.0002(11)
C10 0.0147(14) 0.0138(13) 0.0216(15) 0.0052(11) -0.0047(11) -0.0029(11)
C11 0.0216(15) 0.0093(13) 0.0197(14) 0.0004(11) -0.0028(11) -0.0001(11)
C12 0.0152(14) 0.0144(13) 0.0182(14) 0.0008(11) -0.0009(11) 0.0017(11)
C13 0.0241(15) 0.0124(13) 0.0218(15) 0.0045(11) -0.0047(12) -0.0022(11)
C14 0.0203(15) 0.0169(14) 0.0204(15) 0.0032(11) 0.0004(12) 0.0052(12)
C15 0.0179(14) 0.0213(14) 0.0171(14) 0.0061(11) -0.0057(11) -0.0002(11)
C16 0.0245(15) 0.0191(14) 0.0110(13) 0.0015(11) -0.0017(11) -0.0012(12)
C17 0.0197(15) 0.0215(15) 0.0173(14) 0.0092(11) 0.0020(11) 0.0002(12)
C18 0.0169(14) 0.0125(13) 0.0168(14) 0.0001(11) 0.0006(11) 0.0009(11)
C19 0.0168(14) 0.0146(13) 0.0172(14) 0.0010(11) -0.0004(11) 0.0006(11)
C20 0.0169(14) 0.0156(13) 0.0127(13) 0.0011(10) -0.0022(10) -0.0047(11)
C21 0.0182(14) 0.0170(14) 0.0171(14) 0.0014(11) -0.0008(11) -0.0001(11)
C22 0.0251(16) 0.0151(14) 0.0184(14) -0.0004(11) -0.0019(12) -0.0067(12)
C23 0.0188(15) 0.0242(15) 0.0215(15) 0.0056(12) -0.0045(12) -0.0105(12)
C24 0.0154(15) 0.0305(16) 0.0240(16) 0.0027(13) 0.0016(12) -0.0022(12)
C25 0.0192(15) 0.0207(14) 0.0217(15) -0.0035(12) 0.0017(11) -0.0008(12)

loop_
_atom_type_symbol
_atom_type_description
_atom_type_scat_dispersion_real
_atom_type_scat_dispersion_imag
_atom_type_scat_source
C C 0.0033 0.0016 'International Tables Vol C Tables 4.2.6.8 and 6.1.1.4'
H H 0.0000 0.0000 'International Tables Vol C Tables 4.2.6.8 and 6.1.1.4'
Fe Fe 0.3463 0.8444 'International Tables Vol C Tables 4.2.6.8 and 6.1.1.4'
N N 0.0061 0.0033 'International Tables Vol C Tables 4.2.6.8 and 6.1.1.4'
S S 0.1246 0.1234 'International Tables Vol C Tables 4.2.6.8 and 6.1.1.4'

loop_
_geom_angle_atom_site_label_1
_geom_angle_atom_site_label_2
_geom_angle_atom_site_label_3
_geom_angle
_geom_angle_site_symmetry_1
_geom_angle_site_symmetry_3
_geom_angle_publ_flag
C9 Fe1 C15 122.22(11) . . ?
C9 Fe1 C8 41.28(10) . . ?
C15 Fe1 C8 159.70(10) . . ?
C9 Fe1 C16 158.10(10) . . ?
C15 Fe1 C16 41.06(10) . . ?
C8 Fe1 C16 158.43(10) . . ?
C9 Fe1 C12 69.21(10) . . ?
C15 Fe1 C12 157.04(11) . . ?
C8 Fe1 C12 41.22(10) . . ?
C16 Fe1 C12 121.26(11) . . ?
C9 Fe1 C17 160.04(11) . . ?
C15 Fe1 C17 68.39(11) . . ?
C8 Fe1 C17 123.53(11) . . ?
C16 Fe1 C17 40.56(11) . . ?
C12 Fe1 C17 107.79(11) . . ?
C9 Fe1 C10 40.66(10) . . ?
C15 Fe1 C10 106.29(11) . . ?
C8 Fe1 C10 68.70(10) . . ?
C16 Fe1 C10 121.61(10) . . ?
C12 Fe1 C10 68.40(10) . . ?
C17 Fe1 C10 158.19(11) . . ?
C9 Fe1 C14 107.89(11) . . ?
C15 Fe1 C14 40.62(10) . . ?
C8 Fe1 C14 124.26(10) . . ?
C16 Fe1 C14 68.61(11) . . ?
C12 Fe1 C14 160.93(10) . . ?
C17 Fe1 C14 68.13(11) . . ?
C10 Fe1 C14 122.47(11) . . ?
C9 Fe1 C11 68.53(11) . . ?
C15 Fe1 C11 121.12(11) . . ?
C8 Fe1 C11 68.63(10) . . ?
C16 Fe1 C11 106.01(11) . . ?
C12 Fe1 C11 40.49(10) . . ?
C17 Fe1 C11 122.81(11) . . ?
C10 Fe1 C11 40.43(10) . . ?
C14 Fe1 C11 157.55(11) . . ?
C9 Fe1 C13 123.92(11) . . ?
C15 Fe1 C13 68.16(11) . . ?
C8 Fe1 C13 109.12(10) . . ?
C16 Fe1 C13 68.31(11) . . ?
C12 Fe1 C13 124.56(11) . . ?
C17 Fe1 C13 40.46(11) . . ?
C10 Fe1 C13 159.12(11) . . ?
C14 Fe1 C13 40.35(11) . . ?
C11 Fe1 C13 159.81(11) . . ?
N2 S1 C5 92.77(12) . . ?
C3 N2 S1 107.66(17) . . ?
C5 N4 C3 108.2(2) . . ?
N2 C3 N4 119.5(2) . . ?
N2 C3 C6 119.1(2) . . ?
N4 C3 C6 121.4(2) . . ?
N4 C5 C18 127.3(2) . . ?
N4 C5 S1 111.88(19) . . ?
C18 C5 S1 120.86(19) . . ?
C7 C6 C3 173.5(3) . . ?
C6 C7 C8 178.7(3) . . ?
C7 C8 C9 125.3(2) . . ?
C7 C8 C12 127.3(2) . . ?
C9 C8 C12 107.4(2) . . ?
C7 C8 Fe1 124.65(18) . . ?
C9 C8 Fe1 69.16(14) . . ?
C12 C8 Fe1 69.49(14) . . ?
C10 C9 C8 107.8(2) . . ?
C10 C9 Fe1 70.29(15) . . ?
C8 C9 Fe1 69.56(14) . . ?
C10 C9 H9 126.1 . . ?
C8 C9 H9 126.1 . . ?
Fe1 C9 H9 126.1 . . ?
C11 C10 C9 108.4(2) . . ?
C11 C10 Fe1 69.86(14) . . ?
C9 C10 Fe1 69.05(14) . . ?
C11 C10 H10 125.8 . . ?
C9 C10 H10 125.8 . . ?
Fe1 C10 H10 125.8 . . ?
C12 C11 C10 108.5(2) . . ?
C12 C11 Fe1 69.36(14) . . ?
C10 C11 Fe1 69.71(14) . . ?
C12 C11 H11 125.7 . . ?
C10 C11 H11 125.7 . . ?
Fe1 C11 H11 125.7 . . ?
C11 C12 C8 107.9(2) . . ?
C11 C12 Fe1 70.14(14) . . ?
C8 C12 Fe1 69.29(14) . . ?
C11 C12 H12 126.1 . . ?
C8 C12 H12 126.1 . . ?
Fe1 C12 H12 126.1 . . ?
C14 C13 C17 108.3(2) . . ?
C14 C13 Fe1 69.81(15) . . ?
C17 C13 Fe1 69.58(15) . . ?
C14 C13 H13 125.9 . . ?
C17 C13 H13 125.9 . . ?
Fe1 C13 H13 125.9 . . ?
C13 C14 C15 107.9(2) . . ?
C13 C14 Fe1 69.84(15) . . ?
C15 C14 Fe1 69.11(15) . . ?
C13 C14 H14 126.1 . . ?
C15 C14 H14 126.1 . . ?
Fe1 C14 H14 126.1 . . ?
C14 C15 C16 108.1(2) . . ?
C14 C15 Fe1 70.27(15) . . ?
C16 C15 Fe1 69.58(14) . . ?
C14 C15 H15 126.0 . . ?
C16 C15 H15 126.0 . . ?
Fe1 C15 H15 126.0 . . ?
C17 C16 C15 107.5(2) . . ?
C17 C16 Fe1 70.02(14) . . ?
C15 C16 Fe1 69.37(14) . . ?
C17 C16 H16 126.2 . . ?
C15 C16 H16 126.2 . . ?
Fe1 C16 H16 126.2 . . ?
C16 C17 C13 108.3(2) . . ?
C16 C17 Fe1 69.42(14) . . ?
C13 C17 Fe1 69.96(15) . . ?
C16 C17 H17 125.9 . . ?
C13 C17 H17 125.9 . . ?
Fe1 C17 H17 125.9 . . ?
C19 C18 C5 173.8(3) . . ?
C18 C19 C20 178.3(3) . . ?
C25 C20 C21 119.6(2) . . ?
C25 C20 C19 121.5(2) . . ?
C21 C20 C19 118.9(2) . . ?
C22 C21 C20 119.8(2) . . ?
C22 C21 H21 120.1 . . ?
C20 C21 H21 120.1 . . ?
C21 C22 C23 120.4(3) . . ?
C21 C22 H22 119.8 . . ?
C23 C22 H22 119.8 . . ?
C22 C23 C24 120.1(3) . . ?
C22 C23 H23 120.0 . . ?
C24 C23 H23 120.0 . . ?
C25 C24 C23 120.1(3) . . ?
C25 C24 H24 120.0 . . ?
C23 C24 H24 120.0 . . ?
C24 C25 C20 120.1(3) . . ?
C24 C25 H25 119.9 . . ?
C20 C25 H25 119.9 . . ?

loop_
_geom_bond_atom_site_label_1
_geom_bond_atom_site_label_2
_geom_bond_distance
_geom_bond_site_symmetry_2
_geom_bond_publ_flag
Fe1 C9 2.040(3) . ?
Fe1 C15 2.043(3) . ?
Fe1 C8 2.046(2) . ?
Fe1 C16 2.046(2) . ?
Fe1 C12 2.049(3) . ?
Fe1 C17 2.054(3) . ?
Fe1 C10 2.057(3) . ?
Fe1 C14 2.059(3) . ?
Fe1 C11 2.059(2) . ?
Fe1 C13 2.059(3) . ?
S1 N2 1.649(2) . ?
S1 C5 1.727(3) . ?
N2 C3 1.329(3) . ?
N4 C5 1.321(3) . ?
N4 C3 1.376(3) . ?
C3 C6 1.431(4) . ?
C5 C18 1.424(4) . ?
C6 C7 1.202(4) . ?
C7 C8 1.428(4) . ?
C8 C9 1.440(4) . ?
C8 C12 1.441(3) . ?
C9 C10 1.424(4) . ?
C9 H9 1.0000 . ?
C10 C11 1.422(4) . ?
C10 H10 1.0000 . ?
C11 C12 1.421(4) . ?
C11 H11 1.0000 . ?
C12 H12 1.0000 . ?
C13 C14 1.420(4) . ?
C13 C17 1.422(4) . ?
C13 H13 1.0000 . ?
C14 C15 1.424(4) . ?
C14 H14 1.0000 . ?
C15 C16 1.434(4) . ?
C15 H15 1.0000 . ?
C16 C17 1.421(4) . ?
C16 H16 1.0000 . ?
C17 H17 1.0000 . ?
C18 C19 1.195(4) . ?
C19 C20 1.434(4) . ?
C20 C25 1.397(4) . ?
C20 C21 1.402(4) . ?
C21 C22 1.385(4) . ?
C21 H21 0.9500 . ?
C22 C23 1.389(4) . ?
C22 H22 0.9500 . ?
C23 C24 1.389(4) . ?
C23 H23 0.9500 . ?
C24 C25 1.387(4) . ?
C24 H24 0.9500 . ?
C25 H25 0.9500 . ?
